data_7015273
loop_
_publ_author_name
'Chakraborty, Biswarup'
'Halder, Partha'
'Paine, Tapan Kanti'

_publ_section_title
;
 Conformational supramolecular isomerism in one-dimensional silver(I)
 coordination polymer of a flexible bis(bidentate) N,N-donor ligand
 with p-xylyl spacer.
;
_journal_issue 14
_journal_name_full 'Dalton transactions (Cambridge, England : 2003)'
_journal_page_first 3647
_journal_page_last 3654
_journal_paper_doi 10.1039/c0dt01429j
_journal_volume 40
_journal_year 2011
_chemical_formula_moiety C40H36Ag2N8,C20H18AgN4,3(ClO4),2(C2H3N),O
_chemical_formula_sum 'C64 H62 Ag3 Cl3 N14 O13'
_chemical_formula_weight 1665.24
_chemical_name_systematic
;
?
;
_space_group_IT_number 7
_symmetry_cell_setting monoclinic
_symmetry_space_group_name_Hall 'P -2yc'
_symmetry_space_group_name_H-M 'P 1 c 1'
_atom_sites_solution_hydrogens geom
_atom_sites_solution_primary direct
_atom_sites_solution_secondary difmap
_audit_creation_method SHELXL-97
_cell_angle_alpha 90.00
_cell_angle_beta 109.4690(10)
_cell_angle_gamma 90.00
_cell_formula_units_Z 2
_cell_length_a 13.8187(8)
_cell_length_b 19.7414(12)
_cell_length_c 13.2414(7)
_cell_measurement_reflns_used 2611
_cell_measurement_temperature 120(2)
_cell_measurement_theta_max 18.59
_cell_measurement_theta_min 2.59
_cell_volume 3405.7(3)
_computing_cell_refinement 'Bruker SMART'
_computing_data_collection 'Bruker SMART'
_computing_data_reduction 'Bruker SAINT'
_computing_molecular_graphics 'Bruker SHELXTL'
_computing_publication_material 'MERCURY 2.3'
_computing_structure_refinement 'SHELXL-97 (Sheldrick, 1997)'
_computing_structure_solution 'SHELXS-97 (Sheldrick, 1990)'
_diffrn_ambient_temperature 120(2)
_diffrn_detector_area_resol_mean 3
_diffrn_measured_fraction_theta_full 1.000
_diffrn_measured_fraction_theta_max 1.000
_diffrn_measurement_device_type 'CCD area detector'
_diffrn_measurement_method 'PHI SCAN'
_diffrn_radiation_monochromator graphite
_diffrn_radiation_source 'fine-focus sealed tube'
_diffrn_radiation_type MoK\a
_diffrn_radiation_wavelength 0.71073
_diffrn_reflns_av_R_equivalents 0.0671
_diffrn_reflns_av_sigmaI/netI 0.0672
_diffrn_reflns_limit_h_max 13
_diffrn_reflns_limit_h_min -13
_diffrn_reflns_limit_k_max 18
_diffrn_reflns_limit_k_min -18
_diffrn_reflns_limit_l_max 12
_diffrn_reflns_limit_l_min -12
_diffrn_reflns_number 19520
_diffrn_reflns_theta_full 19.93
_diffrn_reflns_theta_max 19.93
_diffrn_reflns_theta_min 1.03
_exptl_absorpt_coefficient_mu 1.044
_exptl_absorpt_correction_T_max 0.8591
_exptl_absorpt_correction_T_min 0.7446
_exptl_absorpt_correction_type multi-scan
_exptl_absorpt_process_details SADABS
_exptl_crystal_colour Golden
_exptl_crystal_density_diffrn 1.624
_exptl_crystal_density_method 'not measured'
_exptl_crystal_description Rhombic
_exptl_crystal_F_000 1680
_exptl_crystal_size_max 0.30
_exptl_crystal_size_mid 0.30
_exptl_crystal_size_min 0.15
_refine_diff_density_max 0.458
_refine_diff_density_min -0.359
_refine_diff_density_rms 0.075
_refine_ls_abs_structure_details 'Flack H D (1983), Acta Cryst. A39, 876-881'
_refine_ls_abs_structure_Flack 0.38(4)
_refine_ls_extinction_method none
_refine_ls_goodness_of_fit_ref 1.027
_refine_ls_hydrogen_treatment constr
_refine_ls_matrix_type full
_refine_ls_number_parameters 868
_refine_ls_number_reflns 6146
_refine_ls_number_restraints 2
_refine_ls_restrained_S_all 1.026
_refine_ls_R_factor_all 0.0617
_refine_ls_R_factor_gt 0.0435
_refine_ls_shift/su_max 0.000
_refine_ls_shift/su_mean 0.000
_refine_ls_structure_factor_coef Fsqd
_refine_ls_weighting_details 'calc w=1/[\s^2^(Fo^2^)+(0.0574P)^2^+0.1840P] where P=(Fo^2^+2Fc^2^)/3'
_refine_ls_weighting_scheme calc
_refine_ls_wR_factor_gt 0.0987
_refine_ls_wR_factor_ref 0.1081
_reflns_number_gt 4941
_reflns_number_total 6146
_reflns_threshold_expression >2sigma(I)
_cod_data_source_file c0dt01429j.txt
_cod_data_source_block ph20
_cod_depositor_comments
;
The following automatic conversions were performed:
'_symmetry_cell_setting' value 'Monoclinic' changed to 'monoclinic'
according to '/home/saulius/struct/CIF-dictionaries/cif_core.dic'
dictionary named 'cif_core.dic' version 2.4.1 from
2010-06-29.

'_exptl_absorpt_correction_type' value 'MULTI-SCAN' changed
to 'multi-scan' according to
'/home/saulius/struct/CIF-dictionaries/cif_core.dic' dictionary named
'cif_core.dic' version 2.4.1 from 2010-06-29.

Automatic conversion script
Id: cif_fix_enum 1555 2011-01-17 13:19:09Z saulius 
;
_cod_original_sg_symbol_H-M 'Pc '
_cod_database_code 7015273

loop_
_symmetry_equiv_pos_as_xyz
'x, y, z'
'x, -y, z+1/2'

loop_
_atom_site_label
_atom_site_type_symbol
_atom_site_fract_x
_atom_site_fract_y
_atom_site_fract_z
_atom_site_U_iso_or_equiv
_atom_site_adp_type
_atom_site_occupancy
_atom_site_symmetry_multiplicity
_atom_site_calc_flag
_atom_site_refinement_flags
_atom_site_disorder_assembly
_atom_site_disorder_group
Ag1 Ag 0.51007(7) -0.21734(5) 0.32739(7) 0.0466(4) Uani 1 1 d . . .
Ag2 Ag 0.49543(7) 0.21729(5) 0.17162(7) 0.0450(4) Uani 1 1 d . . .
Ag3 Ag 0.98819(9) 0.43347(6) 1.04779(10) 0.0660(4) Uani 1 1 d . . .
Cl1 Cl 0.5340(3) 0.45435(18) 0.1619(3) 0.0499(10) Uani 1 1 d . . .
Cl2 Cl 0.9987(4) 0.72333(16) 0.0090(4) 0.0481(9) Uani 1 1 d . . .
Cl3 Cl 1.0021(3) 0.05443(14) 1.0007(3) 0.0464(7) Uiso 1 1 d . . .
N1 N 0.6456(9) -0.2558(6) 0.4652(9) 0.035(3) Uani 1 1 d . . .
N2 N 0.6526(9) -0.1560(5) 0.3264(9) 0.031(3) Uani 1 1 d . . .
N3 N 0.3515(9) 0.1539(6) 0.1762(10) 0.040(3) Uani 1 1 d . . .
N4 N 0.3521(9) 0.2520(7) 0.0285(9) 0.043(3) Uani 1 1 d . . .
N5 N 0.6371(8) 0.1443(6) 0.1648(9) 0.033(3) Uani 1 1 d . . .
N6 N 0.6363(9) 0.2476(6) 0.3096(8) 0.036(3) Uani 1 1 d . . .
N7 N 0.3683(9) -0.1462(6) 0.3344(10) 0.038(3) Uani 1 1 d . . .
N8 N 0.3706(9) -0.2489(6) 0.1924(9) 0.039(3) Uani 1 1 d . . .
N9 N 1.1164(9) 0.3715(7) 1.1829(11) 0.058(3) Uani 1 1 d . . .
N10 N 1.1462(10) 0.4679(7) 1.0430(10) 0.060(4) Uani 1 1 d . . .
N11 N 0.8681(8) 0.3696(6) 0.9022(9) 0.047(3) Uani 1 1 d . . .
N12 N 0.8275(9) 0.4780(6) 1.0111(10) 0.051(3) Uani 1 1 d . . .
N13 N 0.7431(11) 0.8783(7) 0.0335(11) 0.061(4) Uani 1 1 d . . .
N14 N 0.2622(10) 0.8786(7) 0.9670(10) 0.055(4) Uani 1 1 d . . .
C1 C 0.6493(13) -0.3026(9) 0.5370(14) 0.054(5) Uani 1 1 d . . .
H1 H 0.5903 -0.3282 0.5267 0.065 Uiso 1 1 calc R . .
C2 C 0.7361(14) -0.3176(9) 0.6298(12) 0.052(5) Uani 1 1 d . . .
H2 H 0.7349 -0.3491 0.6816 0.063 Uiso 1 1 calc R . .
C3 C 0.8212(13) -0.2802(10) 0.6337(16) 0.063(6) Uani 1 1 d . . .
H3 H 0.8822 -0.2900 0.6884 0.076 Uiso 1 1 calc R . .
C4 C 0.8234(13) -0.2319(9) 0.5668(12) 0.052(5) Uani 1 1 d . . .
H4 H 0.8822 -0.2061 0.5771 0.063 Uiso 1 1 calc R . .
C5 C 0.7350(12) -0.2206(7) 0.4799(13) 0.040(4) Uani 1 1 d . . .
C6 C 0.7344(12) -0.1683(7) 0.4039(13) 0.043(4) Uani 1 1 d . . .
H6 H 0.7936 -0.1435 0.4116 0.052 Uiso 1 1 calc R . .
C7 C 0.6599(11) -0.1021(7) 0.2534(11) 0.043(4) Uani 1 1 d . . .
H7A H 0.6492 -0.1208 0.1827 0.052 Uiso 1 1 calc R . .
H7B H 0.7278 -0.0819 0.2790 0.052 Uiso 1 1 calc R . .
C8 C 0.5785(11) -0.0482(7) 0.2473(11) 0.035(4) Uani 1 1 d . . .
C9 C 0.6041(12) 0.0027(7) 0.3268(10) 0.036(4) Uani 1 1 d . . .
H9 H 0.6696 0.0044 0.3773 0.043 Uiso 1 1 calc R . .
C10 C 0.5303(11) 0.0505(7) 0.3288(12) 0.045(4) Uani 1 1 d . . .
H10 H 0.5473 0.0844 0.3805 0.053 Uiso 1 1 calc R . .
C11 C 0.4312(9) 0.0479(6) 0.2542(10) 0.027(3) Uani 1 1 d . . .
C12 C 0.4111(11) -0.0036(8) 0.1794(11) 0.039(4) Uani 1 1 d . . .
H12 H 0.3464 -0.0063 0.1275 0.047 Uiso 1 1 calc R . .
C13 C 0.4827(12) -0.0499(7) 0.1793(11) 0.034(4) Uani 1 1 d . . .
H13 H 0.4643 -0.0848 0.1294 0.041 Uiso 1 1 calc R . .
C14 C 0.3543(10) 0.0992(7) 0.2554(11) 0.039(4) Uani 1 1 d . . .
H14A H 0.3716 0.1185 0.3265 0.047 Uiso 1 1 calc R . .
H14B H 0.2872 0.0782 0.2374 0.047 Uiso 1 1 calc R . .
C15 C 0.2717(11) 0.1663(7) 0.1000(12) 0.034(4) Uani 1 1 d . . .
H15 H 0.2131 0.1413 0.0942 0.041 Uiso 1 1 calc R . .
C16 C 0.2655(12) 0.2190(7) 0.0182(11) 0.032(4) Uani 1 1 d . . .
C17 C 0.1780(11) 0.2290(8) -0.0656(14) 0.051(5) Uani 1 1 d . . .
H17 H 0.1199 0.2037 -0.0702 0.062 Uiso 1 1 calc R . .
C18 C 0.1733(14) 0.2774(8) -0.1468(12) 0.056(5) Uani 1 1 d . . .
H18 H 0.1151 0.2842 -0.2064 0.068 Uiso 1 1 calc R . .
C19 C 0.2625(14) 0.3132(8) -0.1289(12) 0.048(4) Uani 1 1 d . . .
H19 H 0.2640 0.3481 -0.1754 0.057 Uiso 1 1 calc R . .
C20 C 0.3476(13) 0.2992(8) -0.0463(14) 0.045(4) Uani 1 1 d . . .
H20 H 0.4069 0.3235 -0.0404 0.054 Uiso 1 1 calc R . .
C21 C 0.6439(12) 0.0952(9) 0.0997(13) 0.050(5) Uani 1 1 d . . .
H21 H 0.5893 0.0887 0.0365 0.060 Uiso 1 1 calc R . .
C22 C 0.7273(13) 0.0534(7) 0.1208(13) 0.049(4) Uani 1 1 d . . .
H22 H 0.7290 0.0197 0.0724 0.059 Uiso 1 1 calc R . .
C23 C 0.8076(11) 0.0616(8) 0.2131(13) 0.046(4) Uani 1 1 d . . .
H23 H 0.8648 0.0336 0.2280 0.055 Uiso 1 1 calc R . .
C24 C 0.8041(9) 0.1099(7) 0.2822(11) 0.036(4) Uani 1 1 d . . .
H24 H 0.8572 0.1154 0.3469 0.044 Uiso 1 1 calc R . .
C25 C 0.7178(12) 0.1521(7) 0.2539(12) 0.036(4) Uani 1 1 d . . .
C26 C 0.7155(12) 0.2086(8) 0.3267(12) 0.038(4) Uani 1 1 d . . .
H26 H 0.7729 0.2163 0.3868 0.046 Uiso 1 1 calc R . .
C27 C 0.6470(11) 0.3045(7) 0.3835(11) 0.041(4) Uani 1 1 d . . .
H27A H 0.6401 0.3465 0.3438 0.049 Uiso 1 1 calc R . .
H27B H 0.7153 0.3035 0.4364 0.049 Uiso 1 1 calc R . .
C28 C 0.5696(9) 0.3039(8) 0.4404(11) 0.034(4) Uani 1 1 d . . .
C29 C 0.5280(11) 0.3621(8) 0.4645(11) 0.046(4) Uani 1 1 d . . .
H29 H 0.5441 0.4026 0.4380 0.056 Uiso 1 1 calc R . .
C30 C 0.4641(10) 0.3652(7) 0.5248(10) 0.034(4) Uani 1 1 d . . .
H30 H 0.4399 0.4064 0.5403 0.040 Uiso 1 1 calc R . .
C31 C 0.4368(11) 0.3042(8) 0.5619(10) 0.037(4) Uani 1 1 d . . .
C32 C 0.4750(12) 0.2462(7) 0.5371(12) 0.035(4) Uani 1 1 d . . .
H32 H 0.4560 0.2060 0.5618 0.042 Uiso 1 1 calc R . .
C33 C 0.5406(11) 0.2419(7) 0.4774(10) 0.034(4) Uani 1 1 d . . .
H33 H 0.5645 0.2004 0.4623 0.041 Uiso 1 1 calc R . .
C34 C 0.3635(11) 0.3070(7) 0.6238(12) 0.042(4) Uani 1 1 d . . .
H34A H 0.3771 0.3477 0.6673 0.050 Uiso 1 1 calc R . .
H34B H 0.2941 0.3102 0.5737 0.050 Uiso 1 1 calc R . .
C35 C 0.3617(11) -0.0960(8) 0.3990(11) 0.038(4) Uani 1 1 d . . .
H35 H 0.4162 -0.0903 0.4624 0.046 Uiso 1 1 calc R . .
C36 C 0.2788(12) -0.0513(8) 0.3786(12) 0.049(4) Uani 1 1 d . . .
H36 H 0.2770 -0.0174 0.4267 0.059 Uiso 1 1 calc R . .
C37 C 0.2014(11) -0.0602(8) 0.2846(12) 0.050(4) Uani 1 1 d . . .
H37 H 0.1453 -0.0310 0.2665 0.060 Uiso 1 1 calc R . .
C38 C 0.2043(12) -0.1124(8) 0.2141(11) 0.047(4) Uani 1 1 d . . .
H38 H 0.1510 -0.1186 0.1497 0.057 Uiso 1 1 calc R . .
C39 C 0.2882(11) -0.1541(8) 0.2432(12) 0.040(4) Uani 1 1 d . . .
C40 C 0.2931(12) -0.2129(7) 0.1751(11) 0.035(4) Uani 1 1 d . . .
H40 H 0.2354 -0.2232 0.1167 0.042 Uiso 1 1 calc R . .
C41 C 1.1074(12) 0.3304(8) 1.2547(14) 0.067(5) Uani 1 1 d . . .
H41 H 1.0440 0.3279 1.2647 0.080 Uiso 1 1 calc R . .
C42 C 1.1867(14) 0.2893(8) 1.3188(13) 0.068(5) Uani 1 1 d . . .
H42 H 1.1770 0.2612 1.3710 0.082 Uiso 1 1 calc R . .
C43 C 1.2760(14) 0.2918(10) 1.3023(14) 0.069(5) Uani 1 1 d . . .
H43 H 1.3287 0.2628 1.3400 0.083 Uiso 1 1 calc R . .
C44 C 1.2918(11) 0.3369(9) 1.2302(13) 0.059(5) Uani 1 1 d . . .
H44 H 1.3554 0.3403 1.2210 0.071 Uiso 1 1 calc R . .
C45 C 1.2093(12) 0.3773(7) 1.1712(10) 0.042(4) Uani 1 1 d . . .
C46 C 1.2223(13) 0.4267(11) 1.0959(14) 0.079(6) Uani 1 1 d . . .
H46 H 1.2850 0.4297 1.0843 0.095 Uiso 1 1 calc R . .
C47 C 1.1577(13) 0.5159(10) 0.9617(12) 0.081(6) Uani 1 1 d . . .
H47A H 1.1582 0.5622 0.9862 0.098 Uiso 1 1 calc R . .
H47B H 1.2214 0.5074 0.9479 0.098 Uiso 1 1 calc R . .
C48 C 1.0689(12) 0.5043(9) 0.8640(12) 0.056(4) Uani 1 1 d . . .
C49 C 0.9746(13) 0.5347(7) 0.8518(12) 0.049(4) Uani 1 1 d . . .
H49 H 0.9689 0.5653 0.9030 0.059 Uiso 1 1 calc R . .
C50 C 0.8925(12) 0.5202(7) 0.7668(12) 0.047(4) Uani 1 1 d . . .
H50 H 0.8298 0.5401 0.7608 0.056 Uiso 1 1 calc R . .
C51 C 0.8981(10) 0.4755(7) 0.6859(10) 0.043(4) Uani 1 1 d . . .
C52 C 0.9940(12) 0.4442(6) 0.6981(11) 0.046(4) Uani 1 1 d . . .
H52 H 1.0013 0.4137 0.6476 0.055 Uiso 1 1 calc R . .
C53 C 1.0762(11) 0.4610(8) 0.7884(13) 0.063(4) Uani 1 1 d . . .
H53 H 1.1397 0.4413 0.7971 0.076 Uiso 1 1 calc R . .
C54 C 0.8877(12) 0.3223(8) 0.8390(13) 0.056(4) Uani 1 1 d . . .
H54 H 0.9543 0.3056 0.8565 0.067 Uiso 1 1 calc R . .
C55 C 0.8123(13) 0.2969(7) 0.7478(12) 0.051(4) Uani 1 1 d . . .
H55 H 0.8289 0.2653 0.7041 0.061 Uiso 1 1 calc R . .
C56 C 0.7141(14) 0.3195(8) 0.7244(13) 0.053(4) Uani 1 1 d . . .
H56 H 0.6614 0.3023 0.6663 0.064 Uiso 1 1 calc R . .
C57 C 0.6948(11) 0.3692(8) 0.7899(12) 0.051(4) Uani 1 1 d . . .
H57 H 0.6286 0.3860 0.7747 0.062 Uiso 1 1 calc R . .
C58 C 0.7725(11) 0.3936(7) 0.8766(10) 0.039(4) Uani 1 1 d . . .
C59 C 0.7538(11) 0.4482(7) 0.9442(12) 0.042(4) Uani 1 1 d . . .
H59 H 0.6869 0.4606 0.9369 0.050 Uiso 1 1 calc R . .
C60 C 0.8122(11) 0.5307(8) 1.0836(10) 0.056(4) Uani 1 1 d . . .
H60A H 0.7471 0.5240 1.0951 0.067 Uiso 1 1 calc R . .
H60B H 0.8123 0.5753 1.0528 0.067 Uiso 1 1 calc R . .
C61 C 0.8238(14) 0.8821(8) 0.0893(15) 0.052(5) Uani 1 1 d . . .
C62 C 0.9291(12) 0.8853(8) 0.1640(13) 0.074(5) Uani 1 1 d . . .
H62A H 0.9539 0.9310 0.1679 0.111 Uiso 1 1 calc R . .
H62B H 0.9721 0.8560 0.1395 0.111 Uiso 1 1 calc R . .
H62C H 0.9304 0.8710 0.2338 0.111 Uiso 1 1 calc R . .
C63 C 0.1822(14) 0.8818(8) 0.9092(12) 0.040(4) Uani 1 1 d . . .
C64 C 0.0768(12) 0.8917(9) 0.8367(14) 0.084(6) Uani 1 1 d . . .
H64A H 0.0421 0.9232 0.8681 0.127 Uiso 1 1 calc R . .
H64B H 0.0411 0.8492 0.8249 0.127 Uiso 1 1 calc R . .
H64C H 0.0781 0.9093 0.7695 0.127 Uiso 1 1 calc R . .
O1 O 0.4992(7) 0.3853(4) 0.1548(7) 0.064(3) Uani 1 1 d . . .
O2 O 0.6264(8) 0.4611(5) 0.2520(9) 0.093(4) Uani 1 1 d . . .
O3 O 0.5542(8) 0.4703(5) 0.0647(8) 0.079(3) Uani 1 1 d . . .
O4 O 0.4585(8) 0.4994(5) 0.1749(8) 0.081(3) Uani 1 1 d . . .
O5 O 1.0846(7) 0.6803(5) 0.0514(9) 0.079(3) Uani 1 1 d . . .
O6 O 1.0276(11) 0.7906(5) 0.0067(12) 0.116(5) Uani 1 1 d . . .
O7 O 0.9417(13) 0.7040(9) -0.0885(14) 0.199(11) Uani 1 1 d . . .
O8 O 0.9412(11) 0.7224(6) 0.0776(11) 0.132(6) Uani 1 1 d . . .
O9A O 1.062(3) 0.0300(15) 1.094(2) 0.118(10) Uiso 0.51 1 d P . .
O9B O 0.977(3) 0.0282(18) 1.088(3) 0.165(14) Uiso 0.49 1 d P . .
O10A O 0.895(2) 0.0287(14) 0.984(2) 0.094(9) Uiso 0.46 1 d P . .
O10B O 0.9267(19) 0.0219(12) 0.922(2) 0.105(8) Uiso 0.54 1 d P . .
O11A O 1.0013(11) 0.1244(6) 1.0225(11) 0.058(4) Uiso 0.72 1 d P . .
O11B O 0.991(3) 0.1152(19) 0.942(3) 0.071(11) Uiso 0.28 1 d P . .
O12A O 1.030(3) 0.0413(17) 0.911(3) 0.128(11) Uiso 0.43 1 d P . .
O12B O 1.1049(16) 0.0256(11) 1.0186(17) 0.092(7) Uiso 0.57 1 d P . .
O13 O 0.4281(14) 0.4368(10) 0.8514(10) 0.191(9) Uani 1 1 d . . .

loop_
_atom_site_aniso_label
_atom_site_aniso_U_11
_atom_site_aniso_U_22
_atom_site_aniso_U_33
_atom_site_aniso_U_23
_atom_site_aniso_U_13
_atom_site_aniso_U_12
Ag1 0.0323(7) 0.0589(9) 0.0438(8) 0.0058(6) 0.0063(6) 0.0025(6)
Ag2 0.0346(7) 0.0500(9) 0.0464(8) 0.0028(6) 0.0082(6) 0.0032(6)
Ag3 0.0414(7) 0.0778(8) 0.0654(8) -0.0013(7) 0.0001(5) 0.0127(7)
Cl1 0.059(3) 0.045(2) 0.052(2) 0.0044(18) 0.026(2) 0.001(2)
Cl2 0.041(2) 0.046(2) 0.051(3) -0.003(2) 0.0080(18) 0.000(2)
N1 0.047(9) 0.034(8) 0.026(7) 0.001(7) 0.014(6) -0.003(7)
N2 0.038(8) 0.022(7) 0.030(7) 0.013(6) 0.007(6) 0.019(6)
N3 0.039(9) 0.045(9) 0.038(8) 0.001(7) 0.015(7) -0.004(7)
N4 0.030(9) 0.046(9) 0.047(9) -0.001(8) 0.007(6) 0.001(7)
N5 0.029(8) 0.039(8) 0.022(7) -0.007(6) -0.005(6) 0.009(6)
N6 0.050(9) 0.038(8) 0.033(8) 0.001(7) 0.032(7) -0.015(7)
N7 0.045(9) 0.040(9) 0.034(8) 0.002(7) 0.022(8) -0.009(6)
N8 0.030(8) 0.044(9) 0.044(8) 0.006(7) 0.014(6) 0.012(7)
N9 0.024(8) 0.063(10) 0.077(10) 0.001(8) 0.003(7) 0.013(6)
N10 0.044(8) 0.079(10) 0.052(8) -0.016(7) 0.008(7) -0.023(8)
N11 0.029(8) 0.060(8) 0.047(8) 0.000(7) 0.007(6) 0.010(6)
N12 0.032(8) 0.057(9) 0.055(9) -0.006(7) 0.003(7) 0.001(7)
N13 0.048(10) 0.070(11) 0.070(10) -0.004(8) 0.025(9) -0.007(9)
N14 0.050(9) 0.067(10) 0.050(9) 0.005(8) 0.021(8) -0.002(8)
C1 0.054(13) 0.063(12) 0.051(12) -0.016(10) 0.025(11) -0.012(10)
C2 0.064(13) 0.064(13) 0.037(11) 0.017(9) 0.027(10) 0.042(11)
C3 0.018(11) 0.097(17) 0.065(14) -0.031(12) 0.001(9) 0.008(10)
C4 0.081(16) 0.062(13) 0.027(10) 0.013(9) 0.036(11) 0.006(10)
C5 0.025(11) 0.042(12) 0.044(12) -0.005(8) -0.001(9) 0.004(8)
C6 0.051(12) 0.027(10) 0.069(13) 0.013(9) 0.043(11) 0.006(8)
C7 0.039(10) 0.041(10) 0.046(10) 0.011(8) 0.009(8) 0.019(8)
C8 0.034(9) 0.047(12) 0.028(9) 0.011(8) 0.015(8) -0.008(8)
C9 0.058(11) 0.029(10) 0.020(9) -0.007(7) 0.011(8) -0.021(8)
C10 0.056(12) 0.021(10) 0.056(10) -0.003(8) 0.018(10) -0.002(9)
C11 0.018(8) 0.025(10) 0.031(8) 0.012(7) -0.003(7) 0.017(7)
C12 0.032(10) 0.051(11) 0.029(9) 0.011(8) 0.003(7) 0.007(9)
C13 0.049(11) 0.030(10) 0.033(9) 0.002(8) 0.025(9) -0.002(9)
C14 0.036(10) 0.041(10) 0.041(10) 0.005(8) 0.012(8) -0.017(8)
C15 0.029(10) 0.039(11) 0.035(9) -0.009(8) 0.013(8) -0.004(8)
C16 0.027(11) 0.043(11) 0.027(10) -0.006(8) 0.011(9) 0.013(8)
C17 0.020(11) 0.056(12) 0.075(13) 0.004(10) 0.013(10) 0.013(8)
C18 0.046(12) 0.073(13) 0.040(11) 0.035(9) 0.002(8) 0.026(10)
C19 0.054(12) 0.055(12) 0.039(11) 0.019(8) 0.023(10) 0.016(11)
C20 0.043(12) 0.043(11) 0.054(12) 0.010(9) 0.021(10) 0.005(8)
C21 0.062(13) 0.047(12) 0.049(11) 0.002(10) 0.029(10) -0.006(10)
C22 0.046(11) 0.032(11) 0.075(13) -0.009(9) 0.028(10) 0.002(9)
C23 0.038(10) 0.035(11) 0.066(12) -0.013(9) 0.017(10) 0.008(8)
C24 0.010(8) 0.038(10) 0.055(11) 0.005(9) 0.004(7) 0.014(8)
C25 0.057(12) 0.012(9) 0.053(12) -0.004(8) 0.037(11) -0.012(8)
C26 0.033(11) 0.044(12) 0.041(11) 0.022(9) 0.016(9) 0.002(9)
C27 0.052(11) 0.034(10) 0.033(10) -0.010(8) 0.009(8) -0.008(8)
C28 0.014(8) 0.035(11) 0.050(10) -0.005(8) 0.008(8) 0.006(7)
C29 0.048(10) 0.053(12) 0.044(10) 0.004(8) 0.024(9) -0.010(9)
C30 0.027(9) 0.022(9) 0.048(10) -0.004(7) 0.007(8) 0.001(6)
C31 0.051(10) 0.035(11) 0.024(9) 0.007(8) 0.010(8) 0.007(9)
C32 0.041(10) 0.033(10) 0.034(9) 0.007(8) 0.016(8) -0.009(9)
C33 0.040(10) 0.026(10) 0.039(9) -0.001(7) 0.018(8) -0.002(7)
C34 0.038(10) 0.034(10) 0.058(11) -0.005(8) 0.023(9) 0.000(8)
C35 0.031(10) 0.040(11) 0.035(10) -0.004(9) 0.000(8) -0.010(8)
C36 0.063(12) 0.060(13) 0.037(11) 0.002(8) 0.032(10) 0.011(10)
C37 0.042(10) 0.054(12) 0.053(11) 0.010(10) 0.013(9) 0.005(9)
C38 0.060(12) 0.053(12) 0.036(10) 0.000(9) 0.025(8) 0.007(10)
C39 0.028(10) 0.059(12) 0.033(11) 0.007(9) 0.011(9) 0.009(9)
C40 0.028(11) 0.049(11) 0.028(10) -0.009(8) 0.010(8) -0.012(8)
C41 0.048(12) 0.063(12) 0.082(13) 0.017(10) 0.012(10) -0.022(10)
C42 0.064(13) 0.064(12) 0.062(12) 0.010(9) 0.001(11) -0.001(10)
C43 0.060(14) 0.095(15) 0.050(11) 0.008(10) 0.014(10) 0.036(10)
C44 0.031(10) 0.096(15) 0.042(11) -0.007(10) 0.000(9) 0.028(10)
C45 0.054(12) 0.051(10) 0.019(8) -0.014(7) 0.008(9) 0.005(9)
C46 0.040(11) 0.116(18) 0.067(13) -0.008(13) -0.001(10) -0.003(11)
C47 0.094(15) 0.095(15) 0.050(12) 0.019(11) 0.017(11) -0.015(12)
C48 0.041(11) 0.068(12) 0.048(11) 0.004(10) 0.000(9) -0.016(9)
C49 0.063(12) 0.039(10) 0.047(11) 0.002(8) 0.019(10) 0.000(9)
C50 0.059(11) 0.051(10) 0.042(10) 0.017(8) 0.032(10) 0.013(8)
C51 0.053(11) 0.038(9) 0.033(9) 0.010(8) 0.006(8) -0.006(8)
C52 0.063(11) 0.028(9) 0.040(10) 0.000(7) 0.007(9) 0.010(8)
C53 0.047(11) 0.069(12) 0.055(12) 0.005(10) -0.008(9) 0.029(8)
C54 0.059(11) 0.051(11) 0.082(13) -0.015(10) 0.057(11) -0.004(9)
C55 0.063(12) 0.052(10) 0.040(10) -0.023(8) 0.020(9) -0.021(9)
C56 0.056(13) 0.050(12) 0.051(12) 0.003(9) 0.015(10) -0.001(9)
C57 0.046(10) 0.063(12) 0.044(10) 0.004(9) 0.014(9) -0.007(8)
C58 0.048(11) 0.051(10) 0.021(9) 0.016(8) 0.018(9) 0.006(9)
C59 0.030(9) 0.037(9) 0.056(11) 0.016(8) 0.012(9) 0.008(7)
C60 0.076(12) 0.056(10) 0.032(9) -0.012(8) 0.012(9) 0.014(9)
C61 0.050(13) 0.035(11) 0.089(15) -0.020(10) 0.046(12) -0.003(10)
C62 0.059(12) 0.062(12) 0.093(14) -0.032(10) 0.014(11) -0.009(10)
C63 0.052(12) 0.044(10) 0.031(10) 0.003(8) 0.025(9) 0.005(9)
C64 0.059(13) 0.087(15) 0.104(15) 0.004(11) 0.023(12) -0.015(10)
O1 0.083(7) 0.045(6) 0.066(7) -0.006(5) 0.028(5) -0.019(5)
O2 0.080(8) 0.070(8) 0.096(9) 0.015(6) -0.014(7) -0.017(6)
O3 0.110(8) 0.087(8) 0.063(7) 0.016(6) 0.060(6) 0.014(6)
O4 0.098(8) 0.058(7) 0.114(8) 0.014(6) 0.072(7) 0.023(6)
O5 0.038(7) 0.060(7) 0.121(9) 0.007(7) 0.002(6) 0.004(6)
O6 0.155(14) 0.047(7) 0.148(11) -0.002(8) 0.053(10) -0.016(8)
O7 0.154(16) 0.189(17) 0.157(15) -0.110(14) -0.076(13) 0.108(13)
O8 0.192(15) 0.105(10) 0.165(13) 0.062(9) 0.149(13) 0.060(10)
O13 0.26(2) 0.221(18) 0.058(9) 0.016(10) 0.006(10) -0.146(17)

loop_
_atom_type_symbol
_atom_type_description
_atom_type_scat_dispersion_real
_atom_type_scat_dispersion_imag
_atom_type_scat_source
C C 0.0033 0.0016 'International Tables Vol C Tables 4.2.6.8 and 6.1.1.4'
H H 0.0000 0.0000 'International Tables Vol C Tables 4.2.6.8 and 6.1.1.4'
N N 0.0061 0.0033 'International Tables Vol C Tables 4.2.6.8 and 6.1.1.4'
O O 0.0106 0.0060 'International Tables Vol C Tables 4.2.6.8 and 6.1.1.4'
Cl Cl 0.1484 0.1585 'International Tables Vol C Tables 4.2.6.8 and 6.1.1.4'
Ag Ag -0.8971 1.1015 'International Tables Vol C Tables 4.2.6.8 and 6.1.1.4'

loop_
_geom_angle_atom_site_label_1
_geom_angle_atom_site_label_2
_geom_angle_atom_site_label_3
_geom_angle
_geom_angle_site_symmetry_1
_geom_angle_site_symmetry_3
_geom_angle_publ_flag
N8 Ag1 N1 144.2(4) . . ?
N8 Ag1 N2 130.5(4) . . ?
N1 Ag1 N2 72.8(4) . . ?
N8 Ag1 N7 72.6(4) . . ?
N1 Ag1 N7 128.4(4) . . ?
N2 Ag1 N7 113.3(4) . . ?
N6 Ag2 N4 147.6(4) . . ?
N6 Ag2 N3 128.6(4) . . ?
N4 Ag2 N3 71.6(5) . . ?
N6 Ag2 N5 72.7(4) . . ?
N4 Ag2 N5 127.7(4) . . ?
N3 Ag2 N5 112.2(4) . . ?
N12 Ag3 N10 138.0(4) . . ?
N12 Ag3 N9 141.3(5) . . ?
N10 Ag3 N9 72.5(5) . . ?
N12 Ag3 N11 70.9(4) . . ?
N10 Ag3 N11 122.2(4) . . ?
N9 Ag3 N11 117.8(4) . . ?
O4 Cl1 O2 109.1(7) . . ?
O4 Cl1 O1 111.0(6) . . ?
O2 Cl1 O1 109.1(6) . . ?
O4 Cl1 O3 109.8(6) . . ?
O2 Cl1 O3 109.8(7) . . ?
O1 Cl1 O3 108.0(6) . . ?
O7 Cl2 O6 109.7(11) . . ?
O7 Cl2 O8 110.4(12) . . ?
O6 Cl2 O8 104.9(9) . . ?
O7 Cl2 O5 111.2(7) . . ?
O6 Cl2 O5 112.0(8) . . ?
O8 Cl2 O5 108.6(8) . . ?
O9A Cl3 O10B 128.3(15) . . ?
O9A Cl3 O12A 117(2) . . ?
O10B Cl3 O12A 67.8(16) . . ?
O9A Cl3 O11B 138(2) . . ?
O10B Cl3 O11B 93.9(19) . . ?
O12A Cl3 O11B 73(2) . . ?
O9A Cl3 O11A 102.1(14) . . ?
O10B Cl3 O11A 124.2(13) . . ?
O12A Cl3 O11A 112.3(15) . . ?
O11B Cl3 O11A 43.2(16) . . ?
O9A Cl3 O9B 49.4(16) . . ?
O10B Cl3 O9B 97(2) . . ?
O12A Cl3 O9B 147.8(18) . . ?
O11B Cl3 O9B 139(2) . . ?
O11A Cl3 O9B 99.8(15) . . ?
O9A Cl3 O12B 56.0(14) . . ?
O10B Cl3 O12B 113.1(14) . . ?
O12A Cl3 O12B 62.4(15) . . ?
O11B Cl3 O12B 110.0(17) . . ?
O11A Cl3 O12B 114.6(10) . . ?
O9B Cl3 O12B 102.2(18) . . ?
O9A Cl3 O10A 106.9(19) . . ?
O10B Cl3 O10A 42.9(12) . . ?
O12A Cl3 O10A 110.7(18) . . ?
O11B Cl3 O10A 106.4(18) . . ?
O11A Cl3 O10A 106.5(12) . . ?
O9B Cl3 O10A 60.1(18) . . ?
O12B Cl3 O10A 137.7(11) . . ?
C1 N1 C5 115.9(13) . . ?
C1 N1 Ag1 129.8(11) . . ?
C5 N1 Ag1 114.0(10) . . ?
C6 N2 C7 115.7(12) . . ?
C6 N2 Ag1 115.1(9) . . ?
C7 N2 Ag1 129.1(9) . . ?
C15 N3 C14 121.3(12) . . ?
C15 N3 Ag2 113.5(10) . . ?
C14 N3 Ag2 125.0(9) . . ?
C16 N4 C20 116.3(13) . . ?
C16 N4 Ag2 115.4(10) . . ?
C20 N4 Ag2 128.2(11) . . ?
C21 N5 C25 116.1(12) . . ?
C21 N5 Ag2 133.2(10) . . ?
C25 N5 Ag2 110.0(9) . . ?
C26 N6 C27 116.6(13) . . ?
C26 N6 Ag2 115.7(10) . . ?
C27 N6 Ag2 127.6(10) . . ?
C35 N7 C39 116.6(12) . . ?
C35 N7 Ag1 133.0(10) . . ?
C39 N7 Ag1 109.3(10) . . ?
C40 N8 C34 117.7(13) . 2_554 ?
C40 N8 Ag1 116.6(10) . . ?
C34 N8 Ag1 125.7(10) 2_554 . ?
C41 N9 C45 118.0(13) . . ?
C41 N9 Ag3 130.1(11) . . ?
C45 N9 Ag3 111.5(11) . . ?
C46 N10 C47 121.0(15) . . ?
C46 N10 Ag3 113.3(12) . . ?
C47 N10 Ag3 122.7(10) . . ?
C58 N11 C54 118.5(12) . . ?
C58 N11 Ag3 111.8(10) . . ?
C54 N11 Ag3 128.9(10) . . ?
C59 N12 C60 122.1(12) . . ?
C59 N12 Ag3 118.3(10) . . ?
C60 N12 Ag3 118.2(9) . . ?
N1 C1 C2 125.9(16) . . ?
C3 C2 C1 112.4(15) . . ?
C4 C3 C2 125.3(17) . . ?
C3 C4 C5 117.7(16) . . ?
N1 C5 C4 122.5(15) . . ?
N1 C5 C6 117.9(14) . . ?
C4 C5 C6 119.6(16) . . ?
N2 C6 C5 119.9(14) . . ?
N2 C7 C8 109.2(11) . . ?
C13 C8 C9 117.9(14) . . ?
C13 C8 C7 124.4(13) . . ?
C9 C8 C7 117.3(13) . . ?
C10 C9 C8 119.5(13) . . ?
C9 C10 C11 120.8(13) . . ?
C12 C11 C10 116.7(12) . . ?
C12 C11 C14 122.8(12) . . ?
C10 C11 C14 120.5(13) . . ?
C13 C12 C11 121.9(13) . . ?
C8 C13 C12 123.2(14) . . ?
C11 C14 N3 109.9(11) . . ?
N3 C15 C16 123.4(13) . . ?
N4 C16 C17 122.7(14) . . ?
N4 C16 C15 115.9(14) . . ?
C17 C16 C15 121.3(15) . . ?
C16 C17 C18 121.3(14) . . ?
C19 C18 C17 113.8(14) . . ?
C20 C19 C18 121.9(14) . . ?
C19 C20 N4 123.8(14) . . ?
N5 C21 C22 123.2(15) . . ?
C23 C22 C21 119.4(15) . . ?
C24 C23 C22 119.8(14) . . ?
C23 C24 C25 117.7(13) . . ?
N5 C25 C24 123.7(13) . . ?
N5 C25 C26 117.9(14) . . ?
C24 C25 C26 118.4(15) . . ?
N6 C26 C25 122.3(15) . . ?
N6 C27 C28 113.6(12) . . ?
C29 C28 C33 116.9(13) . . ?
C29 C28 C27 122.3(14) . . ?
C33 C28 C27 120.6(13) . . ?
C28 C29 C30 124.9(16) . . ?
C29 C30 C31 117.9(15) . . ?
C32 C31 C30 118.2(14) . . ?
C32 C31 C34 123.7(14) . . ?
C30 C31 C34 118.0(14) . . ?
C31 C32 C33 125.0(15) . . ?
C32 C33 C28 117.0(15) . . ?
N8 C34 C31 113.4(12) 2 . ?
N7 C35 C36 125.0(13) . . ?
C37 C36 C35 116.1(14) . . ?
C36 C37 C38 121.3(14) . . ?
C39 C38 C37 117.7(14) . . ?
N7 C39 C38 123.4(14) . . ?
N7 C39 C40 116.3(14) . . ?
C38 C39 C40 120.3(15) . . ?
N8 C40 C39 123.2(14) . . ?
N9 C41 C42 124.3(15) . . ?
C43 C42 C41 117.5(16) . . ?
C42 C43 C44 120.8(16) . . ?
C43 C44 C45 118.0(16) . . ?
N9 C45 C44 121.2(15) . . ?
N9 C45 C46 118.5(14) . . ?
C44 C45 C46 120.3(16) . . ?
N10 C46 C45 121.1(16) . . ?
C48 C47 N10 106.2(13) . . ?
C53 C48 C49 119.1(13) . . ?
C53 C48 C47 120.3(16) . . ?
C49 C48 C47 120.5(17) . . ?
C50 C49 C48 120.2(14) . . ?
C49 C50 C51 121.9(14) . . ?
C50 C51 C52 118.1(12) . . ?
C50 C51 C60 121.2(14) . 2_564 ?
C52 C51 C60 120.1(13) . 2_564 ?
C53 C52 C51 117.3(13) . . ?
C48 C53 C52 123.4(14) . . ?
N11 C54 C55 122.7(14) . . ?
C56 C55 C54 118.5(14) . . ?
C55 C56 C57 118.2(15) . . ?
C58 C57 C56 120.7(15) . . ?
N11 C58 C57 121.3(14) . . ?
N11 C58 C59 117.6(13) . . ?
C57 C58 C59 121.1(14) . . ?
N12 C59 C58 120.4(13) . . ?
N12 C60 C51 107.0(11) . 2_565 ?
N13 C61 C62 178(2) . . ?
N14 C63 C64 175.2(18) . . ?
O9B O9A O12B 131(4) . . ?
O9B O9A Cl3 69(3) . . ?
O12B O9A Cl3 67.6(17) . . ?
O9A O9B Cl3 61(2) . . ?
O9A O9B O10A 121(4) . . ?
Cl3 O9B O10A 63(2) . . ?
O10B O10A O9B 110(3) . . ?
O10B O10A Cl3 61(2) . . ?
O9B O10A Cl3 56.6(19) . . ?
O10A O10B Cl3 76(2) . . ?
O10A O10B O12A 133(3) . . ?
Cl3 O10B O12A 57.1(16) . . ?
O11B O11A Cl3 68(2) . . ?
O11A O11B Cl3 69(2) . . ?
O11A O11B O12A 118(4) . . ?
Cl3 O11B O12A 53.3(17) . . ?
Cl3 O12A O12B 61.4(16) . . ?
Cl3 O12A O10B 55.0(15) . . ?
O12B O12A O10B 103(2) . . ?
Cl3 O12A O11B 54.0(19) . . ?
O12B O12A O11B 97(3) . . ?
O10B O12A O11B 78(2) . . ?
O9A O12B Cl3 56.4(15) . . ?
O9A O12B O12A 112(2) . . ?
Cl3 O12B O12A 56.2(15) . . ?

loop_
_geom_bond_atom_site_label_1
_geom_bond_atom_site_label_2
_geom_bond_distance
_geom_bond_site_symmetry_2
_geom_bond_publ_flag
Ag1 N8 2.237(12) . ?
Ag1 N1 2.267(12) . ?
Ag1 N2 2.316(11) . ?
Ag1 N7 2.436(12) . ?
Ag2 N6 2.262(12) . ?
Ag2 N4 2.341(12) . ?
Ag2 N3 2.368(11) . ?
Ag2 N5 2.456(11) . ?
Ag3 N12 2.284(11) . ?
Ag3 N10 2.308(12) . ?
Ag3 N9 2.393(12) . ?
Ag3 N11 2.435(11) . ?
Cl1 O4 1.424(9) . ?
Cl1 O2 1.434(10) . ?
Cl1 O1 1.438(9) . ?
Cl1 O3 1.440(9) . ?
Cl2 O7 1.325(14) . ?
Cl2 O6 1.389(10) . ?
Cl2 O8 1.393(11) . ?
Cl2 O5 1.415(10) . ?
Cl3 O9A 1.33(3) . ?
Cl3 O10B 1.36(2) . ?
Cl3 O12A 1.39(3) . ?
Cl3 O11B 1.41(4) . ?
Cl3 O11A 1.412(12) . ?
Cl3 O9B 1.41(4) . ?
Cl3 O12B 1.47(2) . ?
Cl3 O10A 1.51(3) . ?
N1 C1 1.314(19) . ?
N1 C5 1.373(17) . ?
N2 C6 1.271(17) . ?
N2 C7 1.463(16) . ?
N3 C15 1.246(16) . ?
N3 C14 1.497(16) . ?
N4 C16 1.330(17) . ?
N4 C20 1.346(18) . ?
N5 C21 1.322(17) . ?
N5 C25 1.335(16) . ?
N6 C26 1.294(17) . ?
N6 C27 1.465(17) . ?
N7 C35 1.333(16) . ?
N7 C39 1.349(16) . ?
N8 C40 1.242(17) . ?
N8 C34 1.446(18) 2_554 ?
N9 C41 1.288(17) . ?
N9 C45 1.348(17) . ?
N10 C46 1.33(2) . ?
N10 C47 1.482(19) . ?
N11 C58 1.336(15) . ?
N11 C54 1.341(16) . ?
N12 C59 1.251(16) . ?
N12 C60 1.478(17) . ?
N13 C61 1.116(17) . ?
N14 C63 1.117(17) . ?
C1 C2 1.43(2) . ?
C2 C3 1.38(2) . ?
C3 C4 1.31(2) . ?
C4 C5 1.39(2) . ?
C5 C6 1.44(2) . ?
C7 C8 1.532(18) . ?
C8 C13 1.330(18) . ?
C8 C9 1.412(17) . ?
C9 C10 1.395(18) . ?
C10 C11 1.398(17) . ?
C11 C12 1.381(18) . ?
C11 C14 1.471(17) . ?
C12 C13 1.347(18) . ?
C15 C16 1.483(19) . ?
C16 C17 1.355(19) . ?
C17 C18 1.423(19) . ?
C18 C19 1.37(2) . ?
C19 C20 1.340(18) . ?
C21 C22 1.369(19) . ?
C22 C23 1.360(18) . ?
C23 C24 1.333(17) . ?
C24 C25 1.399(18) . ?
C25 C26 1.48(2) . ?
C27 C28 1.499(18) . ?
C28 C29 1.370(18) . ?
C28 C33 1.424(19) . ?
C29 C30 1.374(14) . ?
C30 C31 1.399(18) . ?
C31 C32 1.346(19) . ?
C31 C34 1.501(18) . ?
C32 C33 1.391(14) . ?
C34 N8 1.446(18) 2 ?
C35 C36 1.399(18) . ?
C36 C37 1.356(17) . ?
C37 C38 1.401(19) . ?
C38 C39 1.367(18) . ?
C39 C40 1.485(19) . ?
C41 C42 1.40(2) . ?
C42 C43 1.32(2) . ?
C43 C44 1.37(2) . ?
C44 C45 1.397(19) . ?
C45 C46 1.45(2) . ?
C47 C48 1.475(19) . ?
C48 C53 1.346(19) . ?
C48 C49 1.394(18) . ?
C49 C50 1.337(18) . ?
C50 C51 1.409(18) . ?
C51 C52 1.423(18) . ?
C51 C60 1.478(17) 2_564 ?
C52 C53 1.387(19) . ?
C54 C55 1.398(19) . ?
C55 C56 1.364(19) . ?
C56 C57 1.392(19) . ?
C57 C58 1.372(18) . ?
C58 C59 1.478(19) . ?
C60 C51 1.478(17) 2_565 ?
C61 C62 1.46(2) . ?
C63 C64 1.47(2) . ?
O9A O9B 1.15(4) . ?
O9A O12B 1.32(3) . ?
O9B O10A 1.47(4) . ?
O10A O10B 1.06(3) . ?
O10B O12A 1.54(4) . ?
O11A O11B 1.04(4) . ?
O11B O12A 1.66(5) . ?
O12A O12B 1.49(3) . ?
